data_7240575
loop_
_publ_author_name
'Liu, Qing'
'Tan, Jing-Yi'
'Zhang, Jian-Yong'
'Zhang, Na'
'Deng, Wei'

_publ_section_title
;
 R-Substituent induced structural diversity, synergistic effect and highly
 selective luminescence sensing for Fe3+ detection by post-synthetically
 modified Cd-MOFs
;
_journal_name_full CrystEngComm
_journal_paper_doi 10.1039/D0CE00476F
_journal_year 2020
_chemical_formula_sum 'C26 H18 Cd N6 O5.5'
_chemical_formula_weight 614.86
_space_group_crystal_system monoclinic
_space_group_IT_number 15
_space_group_name_Hall '-C 2yc'
_space_group_name_H-M_alt 'C 1 2/c 1'
_atom_sites_solution_hydrogens mixed
_audit_creation_method SHELXL-2014/7
_audit_update_record
;
2019-12-19 deposited with the CCDC.	2020-05-13 downloaded from the CCDC.
;
_cell_angle_alpha 90
_cell_angle_beta 95.290(3)
_cell_angle_gamma 90
_cell_formula_units_Z 8
_cell_length_a 15.6834(5)
_cell_length_b 13.4629(4)
_cell_length_c 23.9857(9)
_cell_measurement_reflns_used 4539
_cell_measurement_temperature 150(2)
_cell_measurement_theta_max 70.4710
_cell_measurement_theta_min 4.3370
_cell_volume 5042.9(3)
_computing_cell_refinement 'CrysAlisPro 1.171.38.46 (Rigaku OD, 2015)'
_computing_data_collection 'CrysAlisPro 1.171.38.46 (Rigaku OD, 2015)'
_computing_data_reduction 'CrysAlisPro 1.171.38.46 (Rigaku OD, 2015)'
_computing_structure_refinement 'SHELXL-2014/7 (Sheldrick, 2014)'
_diffrn_ambient_temperature 150(2)
_diffrn_measured_fraction_theta_full 0.999
_diffrn_measured_fraction_theta_max 0.980
_diffrn_measurement_device_type 'SuperNova, Dual, Cu at zero, Eos'
_diffrn_radiation_type CuK\a
_diffrn_radiation_wavelength 1.54184
_diffrn_reflns_av_R_equivalents 0.0268
_diffrn_reflns_av_unetI/netI 0.0342
_diffrn_reflns_Laue_measured_fraction_full 0.999
_diffrn_reflns_Laue_measured_fraction_max 0.980
_diffrn_reflns_limit_h_max 13
_diffrn_reflns_limit_h_min -19
_diffrn_reflns_limit_k_max 16
_diffrn_reflns_limit_k_min -16
_diffrn_reflns_limit_l_max 28
_diffrn_reflns_limit_l_min -29
_diffrn_reflns_number 9893
_diffrn_reflns_point_group_measured_fraction_full 0.999
_diffrn_reflns_point_group_measured_fraction_max 0.980
_diffrn_reflns_theta_full 67.684
_diffrn_reflns_theta_max 70.978
_diffrn_reflns_theta_min 3.701
_exptl_absorpt_coefficient_mu 7.386
_exptl_absorpt_correction_T_max 1.000
_exptl_absorpt_correction_T_min 0.54373
_exptl_absorpt_correction_type multi-scan
_exptl_absorpt_process_details SADABS
_exptl_crystal_colour colorless
_exptl_crystal_density_diffrn 1.620
_exptl_crystal_description block
_exptl_crystal_F_000 2464
_exptl_crystal_size_max 0.190
_exptl_crystal_size_mid 0.150
_exptl_crystal_size_min 0.110
_refine_diff_density_max 0.622
_refine_diff_density_min -0.829
_refine_diff_density_rms 0.090
_refine_ls_extinction_method none
_refine_ls_goodness_of_fit_ref 0.809
_refine_ls_hydrogen_treatment mixed
_refine_ls_matrix_type full
_refine_ls_number_parameters 369
_refine_ls_number_reflns 4788
_refine_ls_number_restraints 2
_refine_ls_restrained_S_all 0.809
_refine_ls_R_factor_all 0.0389
_refine_ls_R_factor_gt 0.0326
_refine_ls_shift/su_max 0.004
_refine_ls_shift/su_mean 0.000
_refine_ls_structure_factor_coef Fsqd
_refine_ls_weighting_details 'w=1/[\s^2^(Fo^2^)+(0.0718P)^2^+22.9587P] where P=(Fo^2^+2Fc^2^)/3'
_refine_ls_weighting_scheme calc
_refine_ls_wR_factor_gt 0.0919
_refine_ls_wR_factor_ref 0.0997
_reflns_Friedel_coverage 0.000
_reflns_number_gt 4063
_reflns_number_total 4788
_reflns_threshold_expression 'I > 2\s(I)'
_cod_data_source_file d0ce00476f2.cif
_cod_data_source_block 1
_cod_original_sg_symbol_H-M 'C 2/c'
_cod_original_formula_sum 'C26 H18 Cd N6 O5.50'
_cod_database_code 7240575
_shelx_shelxl_version_number 2014/7
_shelx_space_group_comment
;
The symmetry employed for this shelxl refinement is uniquely defined
by the following loop, which should always be used as a source of
symmetry information in preference to the above space-group names.
They are only intended as comments.
;
_shelx_estimated_absorpt_t_min 0.334
_shelx_estimated_absorpt_t_max 0.497

loop_
_space_group_symop_operation_xyz
'x, y, z'
'-x, y, -z+1/2'
'x+1/2, y+1/2, z'
'-x+1/2, y+1/2, -z+1/2'
'-x, -y, -z'
'x, -y, z-1/2'
'-x+1/2, -y+1/2, -z'
'x+1/2, -y+1/2, z-1/2'

loop_
_atom_site_label
_atom_site_type_symbol
_atom_site_fract_x
_atom_site_fract_y
_atom_site_fract_z
_atom_site_U_iso_or_equiv
_atom_site_adp_type
_atom_site_occupancy
_atom_site_site_symmetry_order
_atom_site_calc_flag
_atom_site_refinement_flags_posn
_atom_site_refinement_flags_adp
_atom_site_refinement_flags_occupancy
_atom_site_disorder_assembly
_atom_site_disorder_group
Cd1 Cd 0.37168(2) 1.24734(2) 0.48097(2) 0.01740(10) Uani 1 1 d . . . . .
N1 N 0.29276(17) 1.3279(2) 0.40835(11) 0.0244(6) Uani 1 1 d . . . . .
C12 C 0.2021(2) 1.4326(2) 0.32240(13) 0.0243(7) Uani 1 1 d . . . . .
C16 C 0.2467(2) 1.4823(2) 0.36649(14) 0.0291(7) Uani 1 1 d . . . . .
H16A H 0.2468 1.5513 0.3678 0.035 Uiso 1 1 calc R U . . .
N5 N 0.11263(17) 1.4369(2) 0.23521(11) 0.0245(6) Uani 1 1 d . . . . .
C23 C -0.0140(2) 1.4893(2) 0.10158(13) 0.0243(7) Uani 1 1 d . . . . .
H23A H -0.0092 1.5581 0.0993 0.029 Uiso 1 1 calc R U . . .
C22 C 0.02235(19) 1.4379(2) 0.14822(13) 0.0217(6) Uani 1 1 d . . . . .
C13 C 0.2034(2) 1.3293(2) 0.32201(13) 0.0243(7) Uani 1 1 d . . . . .
H13A H 0.1736 1.2937 0.2932 0.029 Uiso 1 1 calc R U . . .
C11 C 0.07045(19) 1.4915(2) 0.19507(13) 0.0222(6) Uani 1 1 d . . . . .
N6 N 0.06782(17) 1.5911(2) 0.19406(11) 0.0231(6) Uani 1 1 d . . . . .
O2 O 0.48027(16) 1.3635(2) 0.47578(15) 0.0532(9) Uani 1 1 d . . . . .
C14 C 0.2500(2) 1.2807(2) 0.36568(14) 0.0249(7) Uani 1 1 d . . . . .
H14A H 0.2516 1.2117 0.3652 0.030 Uiso 1 1 calc R U . . .
C9 C 0.1545(2) 1.4891(2) 0.27646(13) 0.0231(6) Uani 1 1 d . . . . .
O1 O 0.50663(15) 1.21753(18) 0.44205(11) 0.0306(5) Uani 1 1 d . . . . .
N4 N 0.15707(18) 1.5877(2) 0.27968(11) 0.0233(6) Uani 1 1 d . . . . .
C21 C 0.0693(2) 1.8008(3) 0.19669(13) 0.0269(7) Uani 1 1 d . . . . .
H21A H 0.0388 1.7698 0.1665 0.032 Uiso 1 1 calc R U . . .
C10 C 0.1128(2) 1.6351(2) 0.23776(12) 0.0224(6) Uani 1 1 d . . . . .
C15 C 0.2911(2) 1.4277(2) 0.40870(14) 0.0302(7) Uani 1 1 d . . . . .
H15A H 0.3209 1.4613 0.4383 0.036 Uiso 1 1 calc R U . . .
C18 C 0.1576(2) 1.7955(3) 0.28335(14) 0.0305(8) Uani 1 1 d . . . . .
H18A H 0.1877 1.7610 0.3124 0.037 Uiso 1 1 calc R U . . .
N3 N 0.1145(2) 1.9525(2) 0.24281(13) 0.0376(7) Uani 1 1 d . . . . .
C17 C 0.1129(2) 1.7451(2) 0.23903(14) 0.0235(7) Uani 1 1 d . . . . .
C20 C 0.0724(3) 1.9030(3) 0.20050(15) 0.0331(8) Uani 1 1 d . . . . .
H20A H 0.0435 1.9397 0.1718 0.040 Uiso 1 1 calc R U . . .
C19 C 0.1558(3) 1.8983(3) 0.28297(15) 0.0360(9) Uani 1 1 d . . . . .
H19A H 0.1855 1.9315 0.3127 0.043 Uiso 1 1 calc R U . . .
C1 C 0.5299(2) 1.3037(2) 0.45461(13) 0.0240(7) Uani 1 1 d . . . . .
C4 C 0.7626(2) 1.3011(3) 0.42538(15) 0.0278(7) Uani 1 1 d . . . . .
H4A H 0.8035 1.2553 0.4163 0.033 Uiso 1 1 calc R U . . .
C3 C 0.6793(2) 1.2697(2) 0.43214(14) 0.0247(7) Uani 1 1 d . . . . .
H3A H 0.6649 1.2030 0.4275 0.030 Uiso 1 1 calc R U . . .
C5 C 0.7843(2) 1.4008(2) 0.43220(14) 0.0250(7) Uani 1 1 d . . . . .
H5A H 0.8400 1.4215 0.4285 0.030 Uiso 1 1 calc R U . . .
C2 C 0.61833(19) 1.3376(2) 0.44570(12) 0.0211(6) Uani 1 1 d . . . . .
C26 C 0.0132(2) 1.3351(2) 0.14989(14) 0.0280(7) Uani 1 1 d . . . . .
H26A H 0.0376 1.2988 0.1803 0.034 Uiso 1 1 calc R U . . .
C24 C -0.0572(2) 1.4358(2) 0.05878(13) 0.0243(7) Uani 1 1 d . . . . .
H24A H -0.0804 1.4701 0.0273 0.029 Uiso 1 1 calc R U . . .
C7 C 0.63949(19) 1.4382(2) 0.45174(12) 0.0197(6) Uani 1 1 d . . . . .
H7A H 0.5982 1.4838 0.4605 0.024 Uiso 1 1 calc R U . . .
C6 C 0.72226(19) 1.4701(2) 0.44466(12) 0.0204(6) Uani 1 1 d . . . . .
C25 C -0.0327(2) 1.2882(3) 0.10564(14) 0.0280(7) Uani 1 1 d . . . . .
H25A H -0.0399 1.2197 0.1074 0.034 Uiso 1 1 calc R U . . .
N2 N -0.06751(17) 1.33661(19) 0.06032(11) 0.0226(5) Uani 1 1 d . . . . .
C8 C 0.7454(2) 1.5784(2) 0.45293(12) 0.0213(6) Uani 1 1 d . . . . .
O3 O 0.82335(14) 1.59967(16) 0.44958(10) 0.0272(5) Uani 1 1 d . . . . .
O4 O 0.68805(15) 1.63901(16) 0.46239(10) 0.0284(5) Uani 1 1 d . . . . .
O5 O 0.5537(3) 1.4350(4) 0.5844(2) 0.0351(11) Uani 0.5 1 d . . P . .
O7 O 0.0657(6) 2.1632(4) 0.2552(3) 0.0617(18) Uani 0.5 1 d D . P . .
O6 O 0.1019(5) 2.1466(5) 0.1968(4) 0.071(2) Uani 0.5 1 d D . P . .
HW6A H 0.109(7) 2.108(8) 0.225(3) 0.23(6) Uiso 1 1 d D . . . .
HW7A H 0.032(8) 2.127(9) 0.272(6) 0.35(10) Uiso 1 1 d D . . . .

loop_
_atom_site_aniso_label
_atom_site_aniso_U_11
_atom_site_aniso_U_22
_atom_site_aniso_U_33
_atom_site_aniso_U_23
_atom_site_aniso_U_13
_atom_site_aniso_U_12
Cd1 0.01542(14) 0.01605(14) 0.02029(15) 0.00244(7) -0.00074(9) -0.00375(7)
N1 0.0292(14) 0.0224(13) 0.0207(13) 0.0038(11) -0.0022(11) 0.0013(11)
C12 0.0264(16) 0.0260(16) 0.0198(15) 0.0030(12) -0.0022(13) 0.0005(13)
C16 0.042(2) 0.0215(16) 0.0230(16) 0.0022(13) -0.0034(14) 0.0006(14)
N5 0.0293(14) 0.0232(14) 0.0201(13) 0.0020(10) -0.0031(11) -0.0020(11)
C23 0.0276(16) 0.0206(15) 0.0247(16) 0.0014(13) 0.0017(13) -0.0036(13)
C22 0.0193(15) 0.0256(15) 0.0201(15) -0.0006(12) 0.0014(12) -0.0029(12)
C13 0.0271(16) 0.0219(15) 0.0233(16) 0.0022(12) -0.0004(13) -0.0020(13)
C11 0.0204(15) 0.0251(16) 0.0212(15) 0.0023(12) 0.0027(12) -0.0016(12)
N6 0.0259(14) 0.0227(13) 0.0203(13) 0.0014(11) 0.0001(11) 0.0000(11)
O2 0.0265(13) 0.0353(14) 0.102(3) -0.0359(16) 0.0302(15) -0.0164(12)
C14 0.0279(17) 0.0221(15) 0.0237(16) 0.0021(13) -0.0028(13) -0.0018(14)
C9 0.0239(15) 0.0236(15) 0.0216(15) 0.0020(12) 0.0014(12) -0.0019(13)
O1 0.0266(12) 0.0208(11) 0.0453(15) -0.0066(11) 0.0080(11) -0.0109(10)
N4 0.0260(14) 0.0247(14) 0.0181(13) 0.0022(11) -0.0037(11) -0.0008(11)
C21 0.0303(17) 0.0301(17) 0.0198(15) 0.0006(13) -0.0001(13) 0.0012(14)
C10 0.0218(15) 0.0266(17) 0.0191(15) -0.0002(12) 0.0031(12) -0.0001(12)
C15 0.043(2) 0.0233(16) 0.0227(16) -0.0012(13) -0.0060(14) -0.0009(15)
C18 0.0376(19) 0.0301(18) 0.0228(17) 0.0004(14) -0.0023(14) -0.0023(15)
N3 0.056(2) 0.0250(15) 0.0319(16) -0.0012(13) 0.0049(14) -0.0016(14)
C17 0.0251(17) 0.0245(18) 0.0213(16) 0.0008(12) 0.0051(14) 0.0005(12)
C20 0.043(2) 0.0274(18) 0.0293(18) 0.0077(15) 0.0073(16) 0.0069(16)
C19 0.053(2) 0.0286(18) 0.0262(18) -0.0054(15) -0.0004(16) -0.0063(17)
C1 0.0247(16) 0.0248(16) 0.0227(16) -0.0023(13) 0.0041(13) -0.0080(13)
C4 0.0250(16) 0.0252(16) 0.0338(18) -0.0059(14) 0.0063(14) -0.0001(13)
C3 0.0292(17) 0.0178(14) 0.0274(17) -0.0033(13) 0.0046(13) -0.0057(13)
C5 0.0199(15) 0.0262(16) 0.0293(17) -0.0044(13) 0.0047(13) -0.0060(13)
C2 0.0227(15) 0.0223(15) 0.0185(14) -0.0013(12) 0.0028(12) -0.0066(12)
C26 0.0316(17) 0.0259(16) 0.0256(16) 0.0027(13) -0.0022(14) -0.0049(14)
C24 0.0226(15) 0.0264(16) 0.0230(16) 0.0002(13) -0.0029(12) -0.0022(13)
C7 0.0203(14) 0.0194(14) 0.0195(14) -0.0023(11) 0.0027(11) -0.0021(12)
C6 0.0221(15) 0.0190(14) 0.0199(14) 0.0003(11) 0.0013(11) -0.0052(12)
C25 0.0337(18) 0.0248(17) 0.0249(16) 0.0006(14) -0.0004(14) -0.0041(14)
N2 0.0237(13) 0.0230(13) 0.0210(13) 0.0002(10) 0.0008(10) -0.0028(11)
C8 0.0263(16) 0.0210(15) 0.0164(14) -0.0001(12) 0.0007(12) -0.0096(13)
O3 0.0224(11) 0.0196(10) 0.0378(13) 0.0028(9) -0.0063(10) -0.0080(9)
O4 0.0363(13) 0.0211(11) 0.0291(12) 0.0002(9) 0.0090(10) -0.0012(10)
O5 0.042(3) 0.031(3) 0.031(3) -0.008(2) -0.003(2) -0.010(2)
O7 0.093(5) 0.020(3) 0.073(5) -0.005(3) 0.011(4) -0.002(3)
O6 0.084(5) 0.029(3) 0.099(6) 0.017(4) 0.005(4) 0.018(3)

loop_
_atom_type_symbol
_atom_type_description
_atom_type_scat_dispersion_real
_atom_type_scat_dispersion_imag
_atom_type_scat_source
C C 0.0181 0.0091 'International Tables Vol C Tables 4.2.6.8 and 6.1.1.4'
H H 0.0000 0.0000 'International Tables Vol C Tables 4.2.6.8 and 6.1.1.4'
N N 0.0311 0.0180 'International Tables Vol C Tables 4.2.6.8 and 6.1.1.4'
O O 0.0492 0.0322 'International Tables Vol C Tables 4.2.6.8 and 6.1.1.4'
Cd Cd 0.1185 4.6533 'International Tables Vol C Tables 4.2.6.8 and 6.1.1.4'

loop_
_geom_angle_atom_site_label_1
_geom_angle_atom_site_label_2
_geom_angle_atom_site_label_3
_geom_angle
_geom_angle_site_symmetry_1
_geom_angle_site_symmetry_3
_geom_angle_publ_flag
O3 Cd1 O4 130.29(8) 3_445 5_686 ?
O3 Cd1 N1 91.27(9) 3_445 . ?
O4 Cd1 N1 85.07(9) 5_686 . ?
O3 Cd1 O2 143.95(9) 3_445 . ?
O4 Cd1 O2 85.67(8) 5_686 . ?
N1 Cd1 O2 89.31(11) . . ?
O3 Cd1 N2 86.82(9) 3_445 8_576 ?
O4 Cd1 N2 89.92(9) 5_686 8_576 ?
N1 Cd1 N2 171.59(9) . 8_576 ?
O2 Cd1 N2 97.06(11) . 8_576 ?
O3 Cd1 O1 90.23(8) 3_445 . ?
O4 Cd1 O1 138.99(8) 5_686 . ?
N1 Cd1 O1 102.32(9) . . ?
O2 Cd1 O1 54.59(8) . . ?
N2 Cd1 O1 85.89(9) 8_576 . ?
O3 Cd1 C1 117.24(9) 3_445 . ?
O4 Cd1 C1 112.39(9) 5_686 . ?
N1 Cd1 C1 97.49(10) . . ?
O2 Cd1 C1 27.44(9) . . ?
N2 Cd1 C1 90.66(10) 8_576 . ?
O1 Cd1 C1 27.18(9) . . ?
C14 N1 C15 118.3(3) . . ?
C14 N1 Cd1 123.5(2) . . ?
C15 N1 Cd1 118.3(2) . . ?
C16 C12 C13 118.8(3) . . ?
C16 C12 C9 120.3(3) . . ?
C13 C12 C9 121.0(3) . . ?
C12 C16 C15 119.1(3) . . ?
C9 N5 C11 114.9(3) . . ?
C24 C23 C22 118.3(3) . . ?
C23 C22 C26 118.8(3) . . ?
C23 C22 C11 120.6(3) . . ?
C26 C22 C11 120.6(3) . . ?
C14 C13 C12 118.3(3) . . ?
N5 C11 N6 125.1(3) . . ?
N5 C11 C22 117.5(3) . . ?
N6 C11 C22 117.4(3) . . ?
C11 N6 C10 114.4(3) . . ?
C1 O2 Cd1 94.30(19) . . ?
N1 C14 C13 123.3(3) . . ?
N4 C9 N5 125.3(3) . . ?
N4 C9 C12 117.3(3) . . ?
N5 C9 C12 117.4(3) . . ?
C1 O1 Cd1 90.00(19) . . ?
C9 N4 C10 115.1(3) . . ?
C20 C21 C17 118.5(3) . . ?
N4 C10 N6 125.3(3) . . ?
N4 C10 C17 117.7(3) . . ?
N6 C10 C17 117.1(3) . . ?
N1 C15 C16 122.3(3) . . ?
C19 C18 C17 118.2(3) . . ?
C19 N3 C20 116.7(3) . . ?
C21 C17 C18 118.3(3) . . ?
C21 C17 C10 121.6(3) . . ?
C18 C17 C10 120.1(3) . . ?
N3 C20 C21 124.1(3) . . ?
N3 C19 C18 124.2(3) . . ?
O1 C1 O2 121.0(3) . . ?
O1 C1 C2 120.4(3) . . ?
O2 C1 C2 118.6(3) . . ?
O1 C1 Cd1 62.82(17) . . ?
O2 C1 Cd1 58.26(16) . . ?
C2 C1 Cd1 174.7(2) . . ?
C5 C4 C3 120.0(3) . . ?
C2 C3 C4 120.1(3) . . ?
C4 C5 C6 120.1(3) . . ?
C3 C2 C7 120.1(3) . . ?
C3 C2 C1 120.2(3) . . ?
C7 C2 C1 119.7(3) . . ?
C25 C26 C22 118.8(3) . . ?
N2 C24 C23 123.3(3) . . ?
C6 C7 C2 120.1(3) . . ?
C7 C6 C5 119.6(3) . . ?
C7 C6 C8 119.8(3) . . ?
C5 C6 C8 120.5(3) . . ?
N2 C25 C26 123.1(3) . . ?
C25 N2 C24 117.7(3) . . ?
C25 N2 Cd1 122.0(2) . 8_475 ?
C24 N2 Cd1 119.9(2) . 8_475 ?
O4 C8 O3 125.4(3) . . ?
O4 C8 C6 119.0(3) . . ?
O3 C8 C6 115.6(3) . . ?
C8 O3 Cd1 118.7(2) . 3 ?
C8 O4 Cd1 151.6(2) . 5_686 ?

loop_
_geom_bond_atom_site_label_1
_geom_bond_atom_site_label_2
_geom_bond_distance
_geom_bond_site_symmetry_2
_geom_bond_publ_flag
Cd1 O3 2.234(2) 3_445 ?
Cd1 O4 2.302(2) 5_686 ?
Cd1 N1 2.312(3) . ?
Cd1 O2 2.324(2) . ?
Cd1 N2 2.340(3) 8_576 ?
Cd1 O1 2.424(2) . ?
Cd1 C1 2.725(3) . ?
N1 C14 1.332(4) . ?
N1 C15 1.343(4) . ?
C12 C16 1.385(5) . ?
C12 C13 1.391(5) . ?
C12 C9 1.483(4) . ?
C16 C15 1.386(5) . ?
N5 C9 1.336(4) . ?
N5 C11 1.337(4) . ?
C23 C24 1.380(4) . ?
C23 C22 1.392(4) . ?
C22 C26 1.392(5) . ?
C22 C11 1.482(4) . ?
C13 C14 1.385(4) . ?
C11 N6 1.341(4) . ?
N6 C10 1.346(4) . ?
O2 C1 1.259(4) . ?
C9 N4 1.329(4) . ?
O1 C1 1.245(4) . ?
N4 C10 1.331(4) . ?
C21 C20 1.380(5) . ?
C21 C17 1.390(5) . ?
C10 C17 1.482(4) . ?
C18 C19 1.384(5) . ?
C18 C17 1.394(5) . ?
N3 C19 1.329(5) . ?
N3 C20 1.336(5) . ?
C1 C2 1.493(4) . ?
C4 C5 1.391(5) . ?
C4 C3 1.395(5) . ?
C3 C2 1.384(5) . ?
C5 C6 1.400(4) . ?
C2 C7 1.399(4) . ?
C26 C25 1.380(5) . ?
C24 N2 1.347(4) . ?
C7 C6 1.393(4) . ?
C6 C8 1.511(4) . ?
C25 N2 1.340(4) . ?
N2 Cd1 2.340(3) 8_475 ?
C8 O4 1.251(4) . ?
C8 O3 1.265(4) . ?
O3 Cd1 2.234(2) 3 ?
O4 Cd1 2.302(2) 5_686 ?
O7 O6 1.577(12) . ?
